data_1563051
loop_
_publ_author_name
'Gulay, L.D.'
'Daszkiewicz, M.'
'Shemet, V.Ya.'

_publ_section_title
;
 Crystal structure of \\sim RCu3S3 and \\sim RCuTe2 (R=Gd--Lu) compounds
;
_journal_name_full 'Journal of Solid State Chemistry'
_journal_page_first 142
_journal_page_last 148
_journal_paper_doi 10.1016/j.jssc.2011.12.004
_journal_volume 186
_journal_year 2012
_chemical_formula_moiety 'Cu2 Ho0.67 S2'
_chemical_formula_sum 'Cu2 Ho0.67 S2'
_chemical_formula_weight 301.70
_space_group_IT_number 164
_space_group_name_Hall '-P 3 2"'
_space_group_name_H-M_alt 'P -3 m 1'
_symmetry_cell_setting hexagonal
_symmetry_space_group_name_Hall '-P 3 2"'
_symmetry_space_group_name_H-M 'P -3 m 1'
_atom_sites_solution_hydrogens .
_atom_sites_solution_primary direct
_atom_sites_solution_secondary difmap
_audit_creation_method SHELXL-97
_cell_angle_alpha 90.00
_cell_angle_beta 90.00
_cell_angle_gamma 120.00
_cell_formula_units_Z 1
_cell_length_a 3.8860(5)
_cell_length_b 3.8860(5)
_cell_length_c 6.3850(13)
_cell_measurement_reflns_used 87
_cell_measurement_temperature 295(2)
_cell_measurement_theta_max 27.41
_cell_measurement_theta_min 6.39
_cell_volume 83.50(2)
_computing_cell_refinement 'CrysAlis RED'
_computing_data_collection 'CrysAlis CCD (Oxford Diffraction, 2009)'
_computing_data_reduction 'CrysAlis RED'
_computing_structure_refinement 'SHELXL-97 (Sheldrick, 1997)'
_computing_structure_solution 'SHELXS-97 (Sheldrick, 1997)'
_diffrn_ambient_temperature 295(2)
_diffrn_detector_area_resol_mean '1024x1024 with blocks 2x2, 33.133pixel/mm'
_diffrn_measured_fraction_theta_full 0.948
_diffrn_measured_fraction_theta_max 0.948
_diffrn_measurement_device_type 'KUMA KM-4 with area CCD detector'
_diffrn_measurement_method \w-scan
_diffrn_radiation_monochromator graphite
_diffrn_radiation_source 'fine-focus sealed tube'
_diffrn_radiation_type MoK\a
_diffrn_radiation_wavelength 0.71073
_diffrn_reflns_av_R_equivalents 0.0761
_diffrn_reflns_av_sigmaI/netI 0.0359
_diffrn_reflns_limit_h_max 5
_diffrn_reflns_limit_h_min -4
_diffrn_reflns_limit_k_max 4
_diffrn_reflns_limit_k_min -5
_diffrn_reflns_limit_l_max 7
_diffrn_reflns_limit_l_min -8
_diffrn_reflns_number 783
_diffrn_reflns_theta_full 27.41
_diffrn_reflns_theta_max 27.41
_diffrn_reflns_theta_min 6.39
_diffrn_standards_interval_count .
_diffrn_standards_interval_time .
_diffrn_standards_number 0
_exptl_absorpt_coefficient_mu 29.327
_exptl_absorpt_correction_T_max 0.358
_exptl_absorpt_correction_T_min 0.210
_exptl_absorpt_correction_type numerical
_exptl_absorpt_process_details 'CrysAlis (Oxford Diffraction, 2009)'
_exptl_crystal_colour red
_exptl_crystal_density_diffrn 6.000
_exptl_crystal_density_method 'not measured'
_exptl_crystal_description prism
_exptl_crystal_F_000 135
_exptl_crystal_size_max 0.08
_exptl_crystal_size_mid 0.05
_exptl_crystal_size_min 0.04
_refine_diff_density_max 2.826
_refine_diff_density_min -1.279
_refine_diff_density_rms 0.516
_refine_ls_extinction_method none
_refine_ls_goodness_of_fit_ref 1.260
_refine_ls_hydrogen_treatment .
_refine_ls_matrix_type full
_refine_ls_number_parameters 10
_refine_ls_number_reflns 92
_refine_ls_number_restraints 0
_refine_ls_restrained_S_all 1.260
_refine_ls_R_factor_all 0.0439
_refine_ls_R_factor_gt 0.0430
_refine_ls_shift/su_max <0.001
_refine_ls_shift/su_mean <0.001
_refine_ls_structure_factor_coef Fsqd
_refine_ls_weighting_details 'calc w=1/[\s^2^(Fo^2^)+(0.0557P)^2^+0.6189P] where P=(Fo^2^+2Fc^2^)/3'
_refine_ls_weighting_scheme calc
_refine_ls_wR_factor_gt 0.1028
_refine_ls_wR_factor_ref 0.1030
_reflns_number_gt 87
_reflns_number_total 92
_reflns_threshold_expression >2sigma(I)
_cod_data_source_file JSSC-2012-186-142.CIF
_cod_data_source_block ho
_cod_database_code 1563051

loop_
_symmetry_equiv_pos_as_xyz
'x, y, z'
'-y, x-y, z'
'-x+y, -x, z'
'y, x, -z'
'x-y, -y, -z'
'-x, -x+y, -z'
'-x, -y, -z'
'y, -x+y, -z'
'x-y, x, -z'
'-y, -x, z'
'-x+y, y, z'
'x, x-y, z'

loop_
_atom_site_label
_atom_site_type_symbol
_atom_site_fract_x
_atom_site_fract_y
_atom_site_fract_z
_atom_site_U_iso_or_equiv
_atom_site_adp_type
_atom_site_occupancy
_atom_site_symmetry_multiplicity
_atom_site_calc_flag
_atom_site_refinement_flags
_atom_site_disorder_assembly
_atom_site_disorder_group
Ho1 Ho 0.0000 0.0000 0.0000 0.0147(7) Uani 0.67 12 d SP . .
Cu Cu 0.3333 0.6667 0.6292(5) 0.0239(9) Uani 1 6 d S . .
S S 0.3333 0.6667 0.2482(10) 0.0151(11) Uani 1 6 d S . .

loop_
_atom_site_aniso_label
_atom_site_aniso_U_11
_atom_site_aniso_U_22
_atom_site_aniso_U_33
_atom_site_aniso_U_23
_atom_site_aniso_U_13
_atom_site_aniso_U_12
Ho1 0.0115(8) 0.0115(8) 0.0210(12) 0.000 0.000 0.0057(4)
Cu 0.0208(12) 0.0208(12) 0.0300(18) 0.000 0.000 0.0104(6)
S 0.0140(16) 0.0140(16) 0.017(2) 0.000 0.000 0.0070(8)

loop_
_atom_type_symbol
_atom_type_description
_atom_type_scat_dispersion_real
_atom_type_scat_dispersion_imag
_atom_type_scat_source
S S 0.1246 0.1234 'International Tables Vol C Tables 4.2.6.8 and 6.1.1.4'
Cu Cu 0.3201 1.2651 'International Tables Vol C Tables 4.2.6.8 and 6.1.1.4'
Ho Ho -0.2175 4.6783 'International Tables Vol C Tables 4.2.6.8 and 6.1.1.4'

loop_
_geom_angle_atom_site_label_1
_geom_angle_atom_site_label_2
_geom_angle_atom_site_label_3
_geom_angle
_geom_angle_site_symmetry_1
_geom_angle_site_symmetry_3
S Ho1 S 180.0 7 .
S Ho1 S 90.04(15) 7 7_565
S Ho1 S 89.96(15) . 7_565
S Ho1 S 89.96(15) 7 1_545
S Ho1 S 90.04(15) . 1_545
S Ho1 S 180.0 7_565 1_545
S Ho1 S 90.04(15) 7 7_665
S Ho1 S 89.96(15) . 7_665
S Ho1 S 90.04(15) 7_565 7_665
S Ho1 S 89.96(15) 1_545 7_665
S Ho1 S 89.96(15) 7 1_445
S Ho1 S 90.04(15) . 1_445
S Ho1 S 89.96(15) 7_565 1_445
S Ho1 S 90.04(15) 1_545 1_445
S Ho1 S 180.0 7_665 1_445
S Ho1 Cu 134.40(6) 7 7_666
S Ho1 Cu 45.60(6) . 7_666
S Ho1 Cu 134.40(6) 7_565 7_666
S Ho1 Cu 45.60(6) 1_545 7_666
S Ho1 Cu 81.78(11) 7_665 7_666
S Ho1 Cu 98.22(11) 1_445 7_666
S Ho1 Cu 45.60(6) 7 1_444
S Ho1 Cu 134.40(6) . 1_444
S Ho1 Cu 45.60(6) 7_565 1_444
S Ho1 Cu 134.40(6) 1_545 1_444
S Ho1 Cu 98.22(11) 7_665 1_444
S Ho1 Cu 81.78(11) 1_445 1_444
Cu Ho1 Cu 180.00(7) 7_666 1_444
S Ho1 Cu 134.40(6) 7 7_566
S Ho1 Cu 45.60(6) . 7_566
S Ho1 Cu 81.78(11) 7_565 7_566
S Ho1 Cu 98.22(11) 1_545 7_566
S Ho1 Cu 134.40(6) 7_665 7_566
S Ho1 Cu 45.60(6) 1_445 7_566
Cu Ho1 Cu 73.12(6) 7_666 7_566
Cu Ho1 Cu 106.88(6) 1_444 7_566
S Ho1 Cu 45.60(6) 7 1_544
S Ho1 Cu 134.40(6) . 1_544
S Ho1 Cu 98.22(11) 7_565 1_544
S Ho1 Cu 81.78(11) 1_545 1_544
S Ho1 Cu 45.60(6) 7_665 1_544
S Ho1 Cu 134.40(6) 1_445 1_544
Cu Ho1 Cu 106.88(6) 7_666 1_544
Cu Ho1 Cu 73.12(6) 1_444 1_544
Cu Ho1 Cu 180.0 7_566 1_544
S Ho1 Cu 98.22(11) 7 1_554
S Ho1 Cu 81.78(11) . 1_554
S Ho1 Cu 45.60(6) 7_565 1_554
S Ho1 Cu 134.40(6) 1_545 1_554
S Ho1 Cu 45.60(6) 7_665 1_554
S Ho1 Cu 134.40(6) 1_445 1_554
Cu Ho1 Cu 106.88(6) 7_666 1_554
Cu Ho1 Cu 73.12(6) 1_444 1_554
Cu Ho1 Cu 106.88(6) 7_566 1_554
Cu Ho1 Cu 73.12(6) 1_544 1_554
S Ho1 Cu 81.78(11) 7 7_556
S Ho1 Cu 98.22(11) . 7_556
S Ho1 Cu 134.40(6) 7_565 7_556
S Ho1 Cu 45.60(6) 1_545 7_556
S Ho1 Cu 134.40(6) 7_665 7_556
S Ho1 Cu 45.60(6) 1_445 7_556
Cu Ho1 Cu 73.12(6) 7_666 7_556
Cu Ho1 Cu 106.88(6) 1_444 7_556
Cu Ho1 Cu 73.12(6) 7_566 7_556
Cu Ho1 Cu 106.88(6) 1_544 7_556
Cu Ho1 Cu 180.0 1_554 7_556
S Cu S 109.71(16) 7_676 7_566
S Cu S 109.71(16) 7_676 7_666
S Cu S 109.71(16) 7_566 7_666
S Cu S 109.23(17) 7_676 .
S Cu S 109.23(16) 7_566 .
S Cu S 109.23(17) 7_666 .
S Cu Cu 125.13(9) 7_676 7_566
S Cu Cu 55.56(15) 7_566 7_566
S Cu Cu 125.13(9) 7_666 7_566
S Cu Cu 53.67(10) . 7_566
S Cu Cu 55.56(15) 7_676 7_676
S Cu Cu 125.13(9) 7_566 7_676
S Cu Cu 125.13(9) 7_666 7_676
S Cu Cu 53.67(10) . 7_676
Cu Cu Cu 88.49(14) 7_566 7_676
S Cu Cu 125.13(9) 7_676 7_666
S Cu Cu 125.13(9) 7_566 7_666
S Cu Cu 55.56(15) 7_666 7_666
S Cu Cu 53.67(10) . 7_666
Cu Cu Cu 88.49(14) 7_566 7_666
Cu Cu Cu 88.49(14) 7_676 7_666
S Cu Ho1 55.68(11) 7_676 1_666
S Cu Ho1 114.23(19) 7_566 1_666
S Cu Ho1 55.68(11) 7_666 1_666
S Cu Ho1 136.54(4) . 1_666
Cu Cu Ho1 169.79(13) 7_566 1_666
Cu Cu Ho1 98.80(5) 7_676 1_666
Cu Cu Ho1 98.80(5) 7_666 1_666
S Cu Ho1 55.68(11) 7_676 1_566
S Cu Ho1 55.68(11) 7_566 1_566
S Cu Ho1 114.23(19) 7_666 1_566
S Cu Ho1 136.54(4) . 1_566
Cu Cu Ho1 98.80(5) 7_566 1_566
Cu Cu Ho1 98.80(5) 7_676 1_566
Cu Cu Ho1 169.79(13) 7_666 1_566
Ho1 Cu Ho1 73.12(6) 1_666 1_566
S Cu Ho1 114.23(19) 7_676 1_556
S Cu Ho1 55.68(11) 7_566 1_556
S Cu Ho1 55.68(11) 7_666 1_556
S Cu Ho1 136.54(4) . 1_556
Cu Cu Ho1 98.80(5) 7_566 1_556
Cu Cu Ho1 169.79(14) 7_676 1_556
Cu Cu Ho1 98.80(5) 7_666 1_556
Ho1 Cu Ho1 73.12(6) 1_666 1_556
Ho1 Cu Ho1 73.12(6) 1_566 1_556
Cu S Cu 109.71(16) 7_676 7_566
Cu S Cu 109.71(16) 7_676 7_666
Cu S Cu 109.71(16) 7_566 7_666
Cu S Cu 70.77(17) 7_676 .
Cu S Cu 70.77(17) 7_566 .
Cu S Cu 70.77(17) 7_666 .
Cu S Ho1 164.0(3) 7_676 .
Cu S Ho1 78.72(7) 7_566 .
Cu S Ho1 78.72(7) 7_666 .
Cu S Ho1 125.24(11) . .
Cu S Ho1 78.72(7) 7_676 1_565
Cu S Ho1 78.72(7) 7_566 1_565
Cu S Ho1 164.0(3) 7_666 1_565
Cu S Ho1 125.24(11) . 1_565
Ho1 S Ho1 90.04(15) . 1_565
Cu S Ho1 78.72(7) 7_676 1_665
Cu S Ho1 164.0(3) 7_566 1_665
Cu S Ho1 78.72(7) 7_666 1_665
Cu S Ho1 125.24(11) . 1_665
Ho1 S Ho1 90.04(15) . 1_665
Ho1 S Ho1 90.04(15) 1_565 1_665

loop_
_geom_bond_atom_site_label_1
_geom_bond_atom_site_label_2
_geom_bond_distance
_geom_bond_site_symmetry_2
Ho1 S 2.747(4) 7
Ho1 S 2.747(4) .
Ho1 S 2.747(4) 7_565
Ho1 S 2.747(4) 1_545
Ho1 S 2.747(4) 7_665
Ho1 S 2.747(4) 1_445
Ho1 Cu 3.262(2) 7_666
Ho1 Cu 3.262(2) 1_444
Ho1 Cu 3.262(2) 7_566
Ho1 Cu 3.262(2) 1_544
Ho1 Cu 3.262(2) 1_554
Ho1 Cu 3.262(2) 7_556
Cu S 2.376(2) 7_676
Cu S 2.376(2) 7_566
Cu S 2.376(2) 7_666
Cu S 2.432(7) .
Cu Cu 2.785(4) 7_566
Cu Cu 2.785(4) 7_676
Cu Cu 2.785(4) 7_666
Cu Ho1 3.262(2) 1_666
Cu Ho1 3.262(2) 1_566
Cu Ho1 3.262(2) 1_556
S Cu 2.376(2) 7_676
S Cu 2.376(2) 7_566
S Cu 2.376(2) 7_666
S Ho1 2.747(4) 1_565
S Ho1 2.747(4) 1_665
